data_4075337
loop_
_publ_author_name
'Raebiger, James W.'
'Turner, Jeffrey W.'
'Noll, Bruce C.'
'Curtis, Calvin J.'
'Miedaner, Alex'
'Cox, Brian'
'DuBois, Daniel L.'

_publ_section_title
;
 Electrochemical Reduction of CO2to CO Catalyzed by a Bimetallic Palladium
 Complex
;
_journal_issue 14
_journal_name_full Organometallics
_journal_page_first 3345
_journal_paper_doi 10.1021/om060228g
_journal_volume 25
_journal_year 2006
_chemical_formula_moiety 'C66 H114 N2 P6 Pd2, 0.78(C H2 Cl2), 3(C2 H3 N)'
_chemical_formula_sum 'C72.78 H124.56 B4 Cl1.56 F16 N5 P6 Pd2'
_chemical_formula_weight 1870.86
_chemical_name_systematic
; 
 ? 
;
_space_group_IT_number 14
_symmetry_cell_setting monoclinic
_symmetry_space_group_name_Hall '-P 2yn'
_symmetry_space_group_name_H-M 'P 1 21/n 1'
_atom_sites_solution_hydrogens geom
_atom_sites_solution_primary direct
_atom_sites_solution_secondary difmap
_audit_creation_method SHELXL-97
_cell_angle_alpha 90.00
_cell_angle_beta 92.821(5)
_cell_angle_gamma 90.00
_cell_formula_units_Z 4
_cell_length_a 25.125(6)
_cell_length_b 12.386(3)
_cell_length_c 27.917(6)
_cell_measurement_reflns_used 8483
_cell_measurement_temperature 135(2)
_cell_measurement_theta_max 23.102
_cell_measurement_theta_min 2.234
_cell_volume 8677(3)
_computing_cell_refinement 'Bruker SMART'
_computing_data_collection 'Bruker SMART'
_computing_data_reduction 'Bruker SHELXTL'
_computing_molecular_graphics 'Bruker SHELXTL'
_computing_publication_material 'Bruker SHELXTL'
_computing_structure_refinement 'SHELXL-97 (Sheldrick, 1997)'
_computing_structure_solution 'SHELXS-97 (Sheldrick, 1990)'
_diffrn_ambient_temperature 135(2)
_diffrn_measured_fraction_theta_full 1.000
_diffrn_measured_fraction_theta_max 1.000
_diffrn_measurement_device_type 'CCD area detector'
_diffrn_measurement_method '\w scans'
_diffrn_radiation_monochromator graphite
_diffrn_radiation_source 'fine-focus sealed tube'
_diffrn_radiation_type MoK\a
_diffrn_radiation_wavelength 0.71073
_diffrn_reflns_av_R_equivalents 0.0845
_diffrn_reflns_av_sigmaI/netI 0.0748
_diffrn_reflns_limit_h_max 27
_diffrn_reflns_limit_h_min -26
_diffrn_reflns_limit_k_max 10
_diffrn_reflns_limit_k_min -13
_diffrn_reflns_limit_l_max 30
_diffrn_reflns_limit_l_min -30
_diffrn_reflns_number 42928
_diffrn_reflns_theta_full 22.50
_diffrn_reflns_theta_max 22.50
_diffrn_reflns_theta_min 1.06
_exptl_absorpt_coefficient_mu 0.650
_exptl_absorpt_correction_T_max 0.9261
_exptl_absorpt_correction_T_min 0.8389
_exptl_absorpt_correction_type multi-scan
_exptl_crystal_colour orange
_exptl_crystal_density_diffrn 1.432
_exptl_crystal_density_method 'not measured'
_exptl_crystal_description plate
_exptl_crystal_F_000 3875
_exptl_crystal_size_max 0.28
_exptl_crystal_size_mid 0.26
_exptl_crystal_size_min 0.12
_refine_diff_density_max 0.892
_refine_diff_density_min -0.673
_refine_diff_density_rms 0.110
_refine_ls_extinction_method none
_refine_ls_goodness_of_fit_ref 1.056
_refine_ls_hydrogen_treatment constr
_refine_ls_matrix_type full
_refine_ls_number_parameters 909
_refine_ls_number_reflns 11339
_refine_ls_number_restraints 0
_refine_ls_restrained_S_all 1.056
_refine_ls_R_factor_all 0.1292
_refine_ls_R_factor_gt 0.0823
_refine_ls_shift/su_max 0.001
_refine_ls_shift/su_mean 0.000
_refine_ls_structure_factor_coef Fsqd
_refine_ls_weighting_details 'calc w=1/[\s^2^(Fo^2^)+(0.1325P)^2^+9.6648P] where P=(Fo^2^+2Fc^2^)/3'
_refine_ls_weighting_scheme calc
_refine_ls_wR_factor_gt 0.2134
_refine_ls_wR_factor_ref 0.2383
_reflns_number_gt 6892
_reflns_number_total 11339
_reflns_threshold_expression >2sigma(I)
_cod_data_source_file om060228gsi20060312_121627.cif
_cod_data_source_block rfcjt1s
_cod_original_sg_symbol_H-M P2(1)/n
_cod_database_code 4075337

loop_
_symmetry_equiv_pos_as_xyz
'x, y, z'
'-x+1/2, y+1/2, -z+1/2'
'-x, -y, -z'
'x-1/2, -y-1/2, z-1/2'

loop_
_atom_site_label
_atom_site_type_symbol
_atom_site_fract_x
_atom_site_fract_y
_atom_site_fract_z
_atom_site_U_iso_or_equiv
_atom_site_adp_type
_atom_site_occupancy
_atom_site_symmetry_multiplicity
_atom_site_calc_flag
_atom_site_refinement_flags
_atom_site_disorder_assembly
_atom_site_disorder_group
Pd1 Pd 0.77394(3) 0.08170(7) 0.99106(2) 0.0478(3) Uani 1 1 d . . .
Pd2 Pd 0.95248(3) 0.08559(6) 1.27404(3) 0.0457(3) Uani 1 1 d . . .
P1 P 0.74837(13) -0.0984(2) 1.00101(10) 0.0621(8) Uani 1 1 d . A .
P2 P 0.76202(10) 0.0957(2) 1.06875(9) 0.0500(7) Uani 1 1 d . . .
P3 P 0.78293(11) 0.2685(2) 0.99394(10) 0.0563(8) Uani 1 1 d . . .
P4 P 0.93674(10) -0.0940(2) 1.29488(8) 0.0457(6) Uani 1 1 d . . .
P5 P 0.86813(9) 0.0816(2) 1.24842(8) 0.0451(6) Uani 1 1 d . . .
P6 P 0.94257(15) 0.2713(2) 1.26308(15) 0.0901(12) Uani 1 1 d . . .
N1 N 0.7814(3) 0.0721(7) 0.9177(3) 0.058(2) Uani 1 1 d . . .
N2 N 1.0336(4) 0.0881(7) 1.2888(4) 0.072(3) Uani 1 1 d . . .
C1 C 0.6885(5) -0.1306(14) 0.9645(5) 0.099(5) Uani 1 1 d . . .
C2 C 0.6437(6) -0.0483(15) 0.9781(5) 0.116(6) Uani 1 1 d . A .
C3 C 0.5925(9) -0.073(3) 0.9485(9) 0.244(17) Uani 1 1 d . . .
C4 C 0.5708(11) -0.1545(18) 0.9447(10) 0.096(9) Uani 0.605(15) 1 d P A 1
C5 C 0.6094(9) -0.240(2) 0.9287(9) 0.100(9) Uani 0.605(15) 1 d P A 1
C6 C 0.6585(7) -0.2271(16) 0.9640(6) 0.064(6) Uani 0.605(15) 1 d P A 1
C4' C 0.6010(10) -0.136(2) 0.9016(10) 0.056(8) Uiso 0.395(15) 1 d P A 2
C5' C 0.6519(11) -0.213(2) 0.8891(10) 0.068(9) Uiso 0.395(15) 1 d P A 2
C6' C 0.7027(9) -0.1521(19) 0.9162(8) 0.046(7) Uiso 0.395(15) 1 d P A 2
C7 C 0.7981(7) -0.2005(11) 0.9866(5) 0.107(5) Uani 1 1 d . . .
C8 C 0.8023(8) -0.2065(16) 0.9336(7) 0.092(6) Uiso 0.718(13) 1 d P A 1
C9 C 0.8376(9) -0.3095(18) 0.9243(8) 0.110(7) Uiso 0.718(13) 1 d P A 1
C8' C 0.7990(14) -0.295(3) 1.0019(12) 0.052(10) Uiso 0.282(13) 1 d P A 2
C9' C 0.8517(17) -0.380(3) 0.9893(15) 0.071(13) Uiso 0.282(13) 1 d P A 2
C10 C 0.8913(9) -0.3039(19) 0.9603(8) 0.168(8) Uiso 1 1 d . . .
C11 C 0.8851(9) -0.313(2) 1.0092(9) 0.119(8) Uiso 0.718(13) 1 d P A 1
C12 C 0.8401(8) -0.1975(16) 1.0210(7) 0.093(6) Uiso 0.718(13) 1 d P A 1
C11' C 0.9133(12) -0.214(3) 0.9842(11) 0.044(9) Uiso 0.282(13) 1 d P A 2
C12' C 0.8691(10) -0.136(2) 1.0007(9) 0.023(7) Uiso 0.282(13) 1 d P A 2
C13 C 0.7310(5) -0.1132(9) 1.0650(4) 0.075(4) Uani 1 1 d . . .
H13A H 0.7010 -0.1646 1.0669 0.090 Uiso 1 1 calc R A .
H13B H 0.7619 -0.1433 1.0838 0.090 Uiso 1 1 calc R . .
C14 C 0.7156(4) -0.0072(9) 1.0863(3) 0.065(3) Uani 1 1 d . A .
H14A H 0.7163 -0.0130 1.1217 0.078 Uiso 1 1 calc R . .
H14B H 0.6790 0.0124 1.0748 0.078 Uiso 1 1 calc R . .
C15 C 0.7390(4) 0.2306(8) 1.0823(3) 0.055(3) Uani 1 1 d . . .
H15A H 0.7010 0.2388 1.0718 0.065 Uiso 1 1 calc R . .
H15B H 0.7427 0.2441 1.1172 0.065 Uiso 1 1 calc R . .
C16 C 0.7726(4) 0.3087(9) 1.0559(3) 0.056(3) Uani 1 1 d . . .
H16A H 0.8077 0.3156 1.0734 0.067 Uiso 1 1 calc R . .
H16B H 0.7553 0.3805 1.0558 0.067 Uiso 1 1 calc R . .
C17 C 0.7292(4) 0.3301(9) 0.9551(4) 0.064(3) Uani 1 1 d . . .
H17 H 0.7328 0.2991 0.9223 0.077 Uiso 1 1 calc R . .
C18 C 0.7348(5) 0.4514(9) 0.9498(5) 0.082(4) Uani 1 1 d . . .
H18A H 0.7696 0.4689 0.9367 0.098 Uiso 1 1 calc R . .
H18B H 0.7331 0.4864 0.9816 0.098 Uiso 1 1 calc R . .
C19 C 0.6892(5) 0.4935(11) 0.9157(5) 0.096(5) Uani 1 1 d . . .
H19A H 0.6913 0.5733 0.9142 0.115 Uiso 1 1 calc R . .
H19B H 0.6941 0.4652 0.8831 0.115 Uiso 1 1 calc R . .
C20 C 0.6366(6) 0.4627(12) 0.9304(6) 0.104(5) Uani 1 1 d . . .
H20A H 0.6093 0.4899 0.9066 0.125 Uiso 1 1 calc R . .
H20B H 0.6300 0.4969 0.9616 0.125 Uiso 1 1 calc R . .
C21 C 0.6309(5) 0.3397(12) 0.9351(5) 0.093(4) Uani 1 1 d . . .
H21A H 0.6343 0.3055 0.9034 0.112 Uiso 1 1 calc R . .
H21B H 0.5952 0.3221 0.9464 0.112 Uiso 1 1 calc R . .
C22 C 0.6744(4) 0.2952(11) 0.9711(4) 0.080(4) Uani 1 1 d . . .
H22A H 0.6687 0.3234 1.0036 0.096 Uiso 1 1 calc R . .
H22B H 0.6724 0.2154 0.9722 0.096 Uiso 1 1 calc R . .
C23 C 0.8447(4) 0.3276(10) 0.9762(4) 0.072(3) Uani 1 1 d . . .
H23 H 0.8416 0.4072 0.9815 0.086 Uiso 1 1 calc R . .
C24 C 0.8935(4) 0.2892(11) 1.0076(4) 0.077(4) Uani 1 1 d . . .
H24A H 0.8882 0.3065 1.0416 0.092 Uiso 1 1 calc R . .
H24B H 0.8973 0.2099 1.0047 0.092 Uiso 1 1 calc R . .
C25 C 0.9440(5) 0.3439(14) 0.9917(5) 0.110(5) Uani 1 1 d . . .
H25A H 0.9420 0.4221 0.9989 0.132 Uiso 1 1 calc R . .
H25B H 0.9750 0.3141 1.0105 0.132 Uiso 1 1 calc R . .
C26 C 0.9523(5) 0.3294(12) 0.9398(5) 0.093(4) Uani 1 1 d . . .
H26A H 0.9570 0.2517 0.9328 0.112 Uiso 1 1 calc R . .
H26B H 0.9852 0.3676 0.9313 0.112 Uiso 1 1 calc R . .
C27 C 0.9057(5) 0.3724(11) 0.9098(5) 0.093(4) Uani 1 1 d . . .
H27A H 0.9116 0.3611 0.8753 0.112 Uiso 1 1 calc R . .
H27B H 0.9017 0.4509 0.9155 0.112 Uiso 1 1 calc R . .
C28 C 0.8549(5) 0.3122(10) 0.9238(4) 0.083(4) Uani 1 1 d . . .
H28A H 0.8240 0.3393 0.9040 0.099 Uiso 1 1 calc R . .
H28B H 0.8589 0.2342 0.9171 0.099 Uiso 1 1 calc R . .
C29 C 0.7860(5) 0.0708(11) 0.8775(4) 0.079(4) Uani 1 1 d . . .
C30 C 0.7911(6) 0.0752(15) 0.8249(4) 0.142(8) Uani 1 1 d . . .
H30A H 0.7698 0.1355 0.8116 0.213 Uiso 1 1 calc R . .
H30B H 0.7782 0.0074 0.8105 0.213 Uiso 1 1 calc R . .
H30C H 0.8285 0.0857 0.8179 0.213 Uiso 1 1 calc R . .
C31 C 0.8227(4) 0.0747(8) 1.1060(3) 0.051(3) Uani 1 1 d . . .
C32 C 0.8217(4) 0.0822(8) 1.1552(3) 0.045(2) Uani 1 1 d . . .
H32 H 0.7891 0.0991 1.1695 0.054 Uiso 1 1 calc R . .
C33 C 0.8670(4) 0.0657(9) 1.1842(3) 0.055(3) Uani 1 1 d . . .
C34 C 0.9141(4) 0.0360(10) 1.1621(3) 0.069(3) Uani 1 1 d . . .
H34 H 0.9453 0.0205 1.1814 0.083 Uiso 1 1 calc R . .
C35 C 0.9153(4) 0.0290(11) 1.1128(4) 0.078(4) Uani 1 1 d . . .
H35 H 0.9476 0.0113 1.0983 0.093 Uiso 1 1 calc R . .
C36 C 0.8698(4) 0.0477(9) 1.0847(3) 0.055(3) Uani 1 1 d . . .
H36 H 0.8706 0.0422 1.0508 0.066 Uiso 1 1 calc R . .
C37 C 0.9341(4) -0.0996(10) 1.3603(3) 0.071(3) Uani 1 1 d . . .
H37 H 0.9010 -0.0597 1.3680 0.085 Uiso 1 1 calc R . .
C38 C 0.9275(6) -0.2112(13) 1.3804(5) 0.112(6) Uani 1 1 d . . .
H38A H 0.9587 -0.2560 1.3732 0.134 Uiso 1 1 calc R . .
H38B H 0.8953 -0.2455 1.3651 0.134 Uiso 1 1 calc R . .
C39 C 0.9221(7) -0.2053(19) 1.4345(5) 0.169(10) Uani 1 1 d . . .
H39A H 0.8882 -0.1690 1.4414 0.203 Uiso 1 1 calc R . .
H39B H 0.9211 -0.2793 1.4478 0.203 Uiso 1 1 calc R . .
C40 C 0.9682(9) -0.144(3) 1.4585(6) 0.214(16) Uani 1 1 d . . .
H40A H 0.9630 -0.1391 1.4933 0.257 Uiso 1 1 calc R . .
H40B H 1.0017 -0.1841 1.4541 0.257 Uiso 1 1 calc R . .
C41 C 0.9735(8) -0.033(3) 1.4388(6) 0.185(13) Uani 1 1 d . . .
H41A H 1.0048 0.0031 1.4545 0.222 Uiso 1 1 calc R . .
H41B H 0.9414 0.0098 1.4455 0.222 Uiso 1 1 calc R . .
C42 C 0.9798(5) -0.0378(15) 1.3858(4) 0.110(6) Uani 1 1 d . . .
H42A H 1.0140 -0.0735 1.3794 0.132 Uiso 1 1 calc R . .
H42B H 0.9810 0.0365 1.3728 0.132 Uiso 1 1 calc R . .
C43 C 0.9798(4) -0.2022(9) 1.2741(4) 0.062(3) Uani 1 1 d . . .
H43 H 0.9628 -0.2728 1.2817 0.075 Uiso 1 1 calc R . .
C44 C 0.9828(6) -0.1942(12) 1.2193(4) 0.095(4) Uani 1 1 d . . .
H44A H 1.0000 -0.1257 1.2104 0.114 Uiso 1 1 calc R . .
H44B H 0.9465 -0.1963 1.2037 0.114 Uiso 1 1 calc R . .
C45 C 1.0163(7) -0.2928(13) 1.2028(6) 0.131(6) Uani 1 1 d . . .
H45A H 0.9983 -0.3608 1.2112 0.158 Uiso 1 1 calc R . .
H45B H 1.0189 -0.2908 1.1675 0.158 Uiso 1 1 calc R . .
C46 C 1.0732(6) -0.2898(14) 1.2274(6) 0.117(6) Uani 1 1 d . . .
H46A H 1.0944 -0.3518 1.2167 0.140 Uiso 1 1 calc R . .
H46B H 1.0916 -0.2224 1.2188 0.140 Uiso 1 1 calc R . .
C47 C 1.0679(6) -0.2949(13) 1.2787(6) 0.123(6) Uani 1 1 d . . .
H47A H 1.1038 -0.2938 1.2950 0.147 Uiso 1 1 calc R . .
H47B H 1.0506 -0.3639 1.2868 0.147 Uiso 1 1 calc R . .
C48 C 1.0351(5) -0.2012(12) 1.2975(4) 0.092(4) Uani 1 1 d . . .
H48A H 1.0329 -0.2076 1.3327 0.111 Uiso 1 1 calc R . .
H48B H 1.0528 -0.1319 1.2905 0.111 Uiso 1 1 calc R . .
C49 C 0.8693(4) -0.1286(9) 1.2732(4) 0.059(3) Uani 1 1 d . . .
H49A H 0.8702 -0.1575 1.2402 0.071 Uiso 1 1 calc R . .
H49B H 0.8551 -0.1857 1.2938 0.071 Uiso 1 1 calc R . .
C50 C 0.8334(4) -0.0320(9) 1.2734(3) 0.057(3) Uani 1 1 d . . .
H50A H 0.8240 -0.0154 1.3066 0.068 Uiso 1 1 calc R . .
H50B H 0.8002 -0.0468 1.2540 0.068 Uiso 1 1 calc R . .
C51 C 0.8348(5) 0.2062(9) 1.2609(4) 0.071(3) Uani 1 1 d . . .
H51A H 0.8000 0.2102 1.2427 0.086 Uiso 1 1 calc R . .
H51B H 0.8286 0.2122 1.2955 0.086 Uiso 1 1 calc R . .
C52 C 0.8725(7) 0.2973(10) 1.2449(5) 0.118(6) Uani 1 1 d . . .
H52A H 0.8614 0.3666 1.2591 0.142 Uiso 1 1 calc R . .
H52B H 0.8690 0.3047 1.2096 0.142 Uiso 1 1 calc R . .
C53 C 0.9612(6) 0.3334(10) 1.3210(5) 0.096(5) Uani 1 1 d . C .
H53 H 0.9991 0.3131 1.3294 0.116 Uiso 1 1 calc R . .
C54 C 0.9284(8) 0.2885(13) 1.3585(6) 0.157(9) Uani 1 1 d . . .
H54A H 0.9291 0.2087 1.3573 0.188 Uiso 1 1 calc R B 1
H54B H 0.8910 0.3127 1.3533 0.188 Uiso 1 1 calc R B 1
C55 C 0.9532(18) 0.332(3) 1.4117(13) 0.29(4) Uani 0.81(5) 1 d P C 1
H55A H 0.9332 0.2975 1.4373 0.352 Uiso 0.81(5) 1 calc PR C 1
H55B H 0.9908 0.3082 1.4159 0.352 Uiso 0.81(5) 1 calc PR C 1
C56 C 0.9512(15) 0.436(3) 1.4167(15) 0.188(18) Uani 0.81(5) 1 d P C 1
H56A H 0.9711 0.4577 1.4467 0.225 Uiso 0.81(5) 1 calc PR C 1
H56B H 0.9137 0.4594 1.4188 0.225 Uiso 0.81(5) 1 calc PR C 1
C55' C 0.9486(16) 0.324(4) 1.4022(19) 0.016(19) Uiso 0.19(5) 1 d P C 2
H55C H 0.9854 0.2976 1.4087 0.019 Uiso 0.19(5) 1 calc PR C 2
H55D H 0.9262 0.2997 1.4283 0.019 Uiso 0.19(5) 1 calc PR C 2
C56' C 0.9473(17) 0.469(4) 1.3967(15) 0.003(17) Uiso 0.19(5) 1 d P C 2
H56C H 0.9113 0.4930 1.3855 0.003 Uiso 0.19(5) 1 calc PR C 2
H56D H 0.9562 0.5025 1.4282 0.003 Uiso 0.19(5) 1 calc PR C 2
C57 C 0.9780(9) 0.4949(15) 1.3696(9) 0.170(9) Uani 1 1 d . . .
H57A H 0.9708 0.5734 1.3705 0.205 Uiso 1 1 calc R C 1
H57B H 1.0171 0.4845 1.3720 0.205 Uiso 1 1 calc R C 1
C58 C 0.9574(8) 0.4524(13) 1.3244(9) 0.177(10) Uani 1 1 d . C .
H58A H 0.9772 0.4850 1.2982 0.213 Uiso 1 1 calc R . .
H58B H 0.9195 0.4738 1.3195 0.213 Uiso 1 1 calc R . .
C59 C 0.9806(8) 0.3375(11) 1.2157(6) 0.117(6) Uani 1 1 d . . .
H59 H 0.9686 0.4144 1.2134 0.140 Uiso 1 1 calc R . .
C60 C 1.0381(9) 0.338(2) 1.2251(9) 0.190(11) Uani 1 1 d . . .
H60A H 1.0502 0.2623 1.2228 0.228 Uiso 1 1 calc R . .
H60B H 1.0445 0.3602 1.2590 0.228 Uiso 1 1 calc R . .
C61 C 1.0761(15) 0.4072(19) 1.1950(10) 0.28(2) Uani 1 1 d . . .
H61A H 1.0686 0.4854 1.1974 0.330 Uiso 1 1 calc R . .
H61B H 1.1141 0.3934 1.2041 0.330 Uiso 1 1 calc R . .
C62 C 1.0607(12) 0.3637(19) 1.1475(13) 0.243(18) Uani 1 1 d . . .
H62A H 1.0780 0.2922 1.1457 0.292 Uiso 1 1 calc R . .
H62B H 1.0780 0.4104 1.1241 0.292 Uiso 1 1 calc R . .
C63 C 0.9946(11) 0.345(2) 1.1247(7) 0.199(11) Uani 1 1 d . . .
H63A H 0.9768 0.4155 1.1182 0.238 Uiso 1 1 calc R . .
H63B H 0.9935 0.3020 1.0949 0.238 Uiso 1 1 calc R . .
C64 C 0.9685(8) 0.2844(15) 1.1656(7) 0.151(8) Uani 1 1 d . . .
H64A H 0.9817 0.2090 1.1664 0.181 Uiso 1 1 calc R . .
H64B H 0.9295 0.2823 1.1589 0.181 Uiso 1 1 calc R . .
C65 C 1.0778(5) 0.0874(12) 1.2860(5) 0.089(4) Uani 1 1 d . . .
C66 C 1.1352(4) 0.0849(15) 1.2814(6) 0.143(8) Uani 1 1 d . . .
H66A H 1.1431 0.0868 1.2474 0.214 Uiso 1 1 calc R . .
H66B H 1.1498 0.0186 1.2960 0.214 Uiso 1 1 calc R . .
H66C H 1.1514 0.1477 1.2978 0.214 Uiso 1 1 calc R . .
B1 B 1.0818(7) 0.034(2) 1.1453(10) 0.119(8) Uani 1 1 d . . .
F1 F 1.0614(6) 0.0206(12) 1.1856(4) 0.221(7) Uani 1 1 d . . .
F2 F 1.0409(5) 0.0764(13) 1.1171(7) 0.243(7) Uani 1 1 d . . .
F3 F 1.1207(5) 0.0974(10) 1.1460(7) 0.235(8) Uani 1 1 d . . .
F4 F 1.0948(4) -0.0549(13) 1.1235(5) 0.199(6) Uani 1 1 d . . .
B2 B 0.8117(7) 0.0803(16) 1.4128(6) 0.082(5) Uani 1 1 d . . .
F5 F 0.8463(7) 0.1260(15) 1.4443(6) 0.259(8) Uani 1 1 d . . .
F6 F 0.8195(6) 0.1337(10) 1.3753(3) 0.202(6) Uani 1 1 d . . .
F7 F 0.8168(4) -0.0218(8) 1.4076(5) 0.196(6) Uani 1 1 d . . .
F8 F 0.7647(4) 0.0986(8) 1.4345(4) 0.152(4) Uani 1 1 d . . .
B3 B 0.8178(5) 0.5905(12) 1.2868(5) 0.056(3) Uani 1 1 d . . .
F9 F 0.8618(2) 0.6014(5) 1.2631(2) 0.0778(19) Uani 1 1 d . . .
F10 F 0.7982(3) 0.4938(6) 1.2941(3) 0.116(3) Uani 1 1 d . . .
F11 F 0.8160(7) 0.6453(9) 1.3238(5) 0.281(12) Uani 1 1 d . . .
F12 F 0.7812(5) 0.639(2) 1.2646(9) 0.365(16) Uani 1 1 d . . .
B4 B 1.1434(13) 0.400(5) 1.3315(16) 0.30(4) Uani 1 1 d . . .
F13 F 1.1014(4) 0.3256(13) 1.3349(5) 0.216(7) Uani 1 1 d . . .
F14 F 1.1873(6) 0.2981(14) 1.3384(7) 0.242(7) Uani 1 1 d . . .
F15 F 1.1570(8) 0.411(3) 1.2971(12) 0.41(2) Uani 1 1 d . . .
F16 F 1.1633(9) 0.414(3) 1.3729(13) 0.53(3) Uani 1 1 d . . .
C1S C 0.8293(9) 0.622(2) 1.1513(7) 0.140(9) Uani 0.783(10) 1 d P . .
H1S1 H 0.7945 0.6158 1.1333 0.168 Uiso 0.783(10) 1 calc PR . .
H1S2 H 0.8235 0.6091 1.1857 0.168 Uiso 0.783(10) 1 calc PR . .
Cl1 Cl 0.8545(3) 0.7452(5) 1.14405(19) 0.178(4) Uani 0.783(10) 1 d P . .
Cl2 Cl 0.8762(3) 0.5157(8) 1.1292(3) 0.191(4) Uani 0.783(10) 1 d P . .

loop_
_atom_site_aniso_label
_atom_site_aniso_U_11
_atom_site_aniso_U_22
_atom_site_aniso_U_33
_atom_site_aniso_U_23
_atom_site_aniso_U_13
_atom_site_aniso_U_12
Pd1 0.0509(5) 0.0583(5) 0.0352(4) 0.0078(4) 0.0118(3) 0.0104(4)
Pd2 0.0440(4) 0.0353(4) 0.0589(5) -0.0099(4) 0.0125(3) -0.0022(4)
P1 0.082(2) 0.061(2) 0.0431(16) 0.0062(14) 0.0039(14) 0.0027(16)
P2 0.0499(15) 0.0632(18) 0.0380(14) 0.0086(13) 0.0130(11) 0.0068(14)
P3 0.0603(17) 0.0607(19) 0.0499(16) 0.0090(14) 0.0224(13) 0.0154(14)
P4 0.0603(16) 0.0400(15) 0.0369(14) -0.0039(12) 0.0045(11) -0.0030(13)
P5 0.0444(14) 0.0578(17) 0.0340(13) 0.0053(12) 0.0114(10) 0.0085(13)
P6 0.101(3) 0.0344(18) 0.140(3) -0.0088(19) 0.059(2) 0.0011(17)
N1 0.064(6) 0.057(6) 0.053(6) 0.012(5) 0.015(4) 0.012(4)
N2 0.052(6) 0.064(6) 0.102(8) -0.028(5) 0.024(5) -0.023(5)
C1 0.078(9) 0.154(14) 0.066(9) -0.029(9) 0.026(7) -0.030(10)
C2 0.076(9) 0.192(17) 0.075(9) -0.007(10) -0.026(8) -0.028(10)
C3 0.123(17) 0.46(5) 0.15(2) -0.10(3) 0.012(14) -0.11(2)
C4 0.11(2) 0.047(14) 0.12(2) 0.020(13) -0.002(16) -0.039(14)
C5 0.084(16) 0.086(18) 0.12(2) 0.003(15) -0.062(15) -0.014(14)
C6 0.052(11) 0.077(14) 0.061(12) 0.000(10) -0.006(8) -0.022(10)
C7 0.171(15) 0.063(9) 0.083(10) -0.004(7) -0.025(9) 0.062(9)
C13 0.125(11) 0.062(8) 0.040(6) 0.017(6) 0.017(6) -0.007(7)
C14 0.080(8) 0.091(9) 0.026(5) 0.011(5) 0.021(5) -0.012(7)
C15 0.042(6) 0.076(8) 0.047(6) 0.013(5) 0.017(4) 0.018(5)
C16 0.057(6) 0.065(7) 0.048(6) 0.000(5) 0.022(5) 0.006(5)
C17 0.064(7) 0.072(8) 0.057(7) 0.024(6) 0.017(5) 0.015(6)
C18 0.089(9) 0.058(8) 0.101(10) -0.005(7) 0.024(7) 0.025(7)
C19 0.085(9) 0.082(10) 0.124(12) 0.042(8) 0.038(8) 0.045(8)
C20 0.096(11) 0.091(11) 0.129(13) 0.030(9) 0.027(9) 0.059(9)
C21 0.060(8) 0.111(12) 0.109(11) 0.038(9) 0.004(7) 0.014(8)
C22 0.077(8) 0.094(10) 0.072(8) 0.027(7) 0.016(6) 0.023(7)
C23 0.066(8) 0.071(8) 0.082(9) 0.005(7) 0.031(6) -0.010(6)
C24 0.045(7) 0.099(10) 0.088(9) 0.019(7) 0.023(6) -0.003(6)
C25 0.068(9) 0.142(14) 0.119(13) 0.041(11) 0.008(8) -0.001(9)
C26 0.063(8) 0.129(13) 0.091(10) 0.018(9) 0.035(7) 0.007(8)
C27 0.082(9) 0.083(10) 0.121(11) 0.024(8) 0.064(9) 0.012(8)
C28 0.090(9) 0.076(9) 0.085(9) 0.024(7) 0.040(7) 0.013(7)
C29 0.090(9) 0.107(11) 0.041(7) 0.026(7) 0.017(6) 0.031(8)
C30 0.142(13) 0.26(2) 0.029(7) 0.032(10) 0.013(7) 0.099(14)
C31 0.057(6) 0.054(7) 0.044(6) 0.009(5) 0.014(5) 0.011(5)
C32 0.048(6) 0.052(6) 0.038(5) 0.011(5) 0.025(4) 0.008(5)
C33 0.053(6) 0.079(8) 0.035(5) 0.020(5) 0.017(5) 0.019(5)
C34 0.056(7) 0.117(10) 0.036(6) 0.004(6) 0.019(5) 0.040(7)
C35 0.068(8) 0.113(10) 0.054(7) 0.014(7) 0.029(6) 0.044(7)
C36 0.061(7) 0.084(8) 0.022(5) 0.006(5) 0.014(5) 0.024(6)
C37 0.062(7) 0.113(11) 0.037(6) 0.010(6) 0.002(5) 0.016(7)
C38 0.100(10) 0.157(15) 0.084(10) 0.080(10) 0.052(8) 0.049(10)
C39 0.125(14) 0.31(3) 0.074(11) 0.110(15) 0.046(10) 0.053(17)
C40 0.105(15) 0.49(5) 0.042(11) 0.046(18) 0.008(10) 0.04(2)
C41 0.117(14) 0.40(4) 0.039(11) -0.035(15) 0.015(10) -0.01(2)
C42 0.066(8) 0.227(18) 0.037(7) -0.010(9) 0.006(6) 0.003(10)
C43 0.082(8) 0.047(7) 0.058(7) 0.001(5) 0.004(6) 0.004(6)
C44 0.105(10) 0.110(12) 0.071(9) -0.035(8) 0.011(7) 0.004(9)
C45 0.126(14) 0.118(14) 0.152(15) -0.085(12) 0.020(11) 0.032(11)
C46 0.089(11) 0.133(14) 0.133(14) -0.042(11) 0.045(10) 0.035(10)
C47 0.124(13) 0.101(12) 0.148(16) 0.038(11) 0.051(11) 0.062(10)
C48 0.095(10) 0.113(12) 0.069(8) -0.006(8) 0.006(7) 0.041(9)
C49 0.059(7) 0.062(7) 0.057(7) -0.003(5) 0.008(5) -0.014(6)
C50 0.061(7) 0.076(8) 0.034(6) -0.007(5) 0.005(5) -0.016(6)
C51 0.090(8) 0.077(9) 0.050(7) 0.015(6) 0.038(6) 0.026(7)
C52 0.232(19) 0.052(8) 0.077(9) 0.006(7) 0.064(11) 0.039(10)
C53 0.101(10) 0.055(8) 0.137(12) -0.040(8) 0.045(9) -0.007(7)
C54 0.24(2) 0.113(13) 0.134(14) -0.088(11) 0.135(14) -0.094(13)
C55 0.44(7) 0.26(5) 0.19(4) -0.20(4) 0.12(4) -0.12(4)
C56 0.23(3) 0.17(3) 0.18(3) -0.12(2) 0.17(2) -0.11(2)
C57 0.169(19) 0.100(15) 0.24(3) -0.067(16) 0.008(19) -0.055(14)
C58 0.177(19) 0.057(11) 0.30(3) -0.068(15) 0.029(19) -0.040(11)
C59 0.193(19) 0.044(8) 0.120(13) 0.013(8) 0.075(13) -0.023(10)
C60 0.157(19) 0.20(2) 0.23(3) -0.024(19) 0.132(19) -0.027(17)
C61 0.48(6) 0.13(2) 0.24(3) -0.043(19) 0.29(4) -0.02(2)
C62 0.27(3) 0.109(18) 0.37(5) 0.13(2) 0.21(3) 0.03(2)
C63 0.24(3) 0.26(3) 0.106(15) 0.097(17) 0.082(17) 0.01(2)
C64 0.181(19) 0.111(14) 0.166(19) 0.057(14) 0.076(15) 0.055(13)
C65 0.068(9) 0.119(12) 0.080(9) -0.047(8) 0.026(7) -0.031(8)
C66 0.024(6) 0.26(2) 0.144(14) -0.075(14) 0.022(7) -0.029(9)
B1 0.040(10) 0.136(19) 0.18(2) 0.081(18) 0.012(11) 0.025(11)
F1 0.315(18) 0.234(15) 0.123(9) -0.017(9) 0.095(11) -0.131(13)
F2 0.143(11) 0.259(18) 0.33(2) -0.026(14) 0.003(12) 0.064(11)
F3 0.114(9) 0.166(12) 0.43(2) 0.146(14) 0.047(11) 0.004(8)
F4 0.112(8) 0.227(15) 0.259(15) -0.067(11) 0.011(8) 0.074(9)
B2 0.088(11) 0.098(14) 0.062(9) -0.029(10) 0.018(8) 0.013(10)
F5 0.267(18) 0.30(2) 0.204(15) -0.072(13) -0.028(13) -0.100(15)
F6 0.355(18) 0.177(11) 0.078(6) 0.030(7) 0.069(8) -0.100(11)
F7 0.167(9) 0.065(6) 0.372(18) -0.021(8) 0.166(11) -0.018(6)
F8 0.147(8) 0.146(9) 0.170(9) 0.019(7) 0.086(7) 0.023(7)
B3 0.041(7) 0.063(9) 0.064(8) -0.002(7) 0.007(6) 0.021(7)
F9 0.068(4) 0.092(5) 0.077(4) -0.009(4) 0.043(3) -0.007(4)
F10 0.160(7) 0.058(5) 0.138(7) -0.036(4) 0.097(6) -0.037(5)
F11 0.44(2) 0.134(9) 0.295(15) -0.158(11) 0.322(17) -0.204(13)
F12 0.082(8) 0.54(3) 0.48(3) 0.36(3) 0.047(12) 0.046(13)
B4 0.11(2) 0.55(9) 0.26(4) -0.32(6) 0.11(3) -0.14(4)
F13 0.102(8) 0.36(2) 0.191(12) -0.042(12) 0.006(7) -0.061(10)
F14 0.172(13) 0.226(16) 0.33(2) 0.017(16) 0.043(14) -0.112(12)
F15 0.189(18) 0.56(5) 0.49(4) 0.29(4) 0.14(2) 0.08(2)
F16 0.210(19) 0.67(6) 0.71(6) -0.58(6) -0.01(3) -0.03(2)
C1S 0.15(2) 0.20(3) 0.062(13) 0.031(14) -0.008(12) -0.020(19)
Cl1 0.325(11) 0.116(5) 0.083(4) 0.006(3) -0.092(5) -0.053(6)
Cl2 0.191(8) 0.240(10) 0.141(6) 0.041(6) 0.005(5) 0.032(7)

loop_
_atom_type_symbol
_atom_type_description
_atom_type_scat_dispersion_real
_atom_type_scat_dispersion_imag
_atom_type_scat_source
C C 0.0033 0.0016 'International Tables Vol C Tables 4.2.6.8 and 6.1.1.4'
H H 0.0000 0.0000 'International Tables Vol C Tables 4.2.6.8 and 6.1.1.4'
B B 0.0013 0.0007 'International Tables Vol C Tables 4.2.6.8 and 6.1.1.4'
N N 0.0061 0.0033 'International Tables Vol C Tables 4.2.6.8 and 6.1.1.4'
F F 0.0171 0.0103 'International Tables Vol C Tables 4.2.6.8 and 6.1.1.4'
P P 0.1023 0.0942 'International Tables Vol C Tables 4.2.6.8 and 6.1.1.4'
Pd Pd -0.9988 1.0072 'International Tables Vol C Tables 4.2.6.8 and 6.1.1.4'
Cl Cl 0.1484 0.1585 'International Tables Vol C Tables 4.2.6.8 and 6.1.1.4'

loop_
_geom_angle_atom_site_label_1
_geom_angle_atom_site_label_2
_geom_angle_atom_site_label_3
_geom_angle
N1 Pd1 P2 177.1(2)
N1 Pd1 P3 94.5(2)
P2 Pd1 P3 84.60(10)
N1 Pd1 P1 95.8(2)
P2 Pd1 P1 84.66(10)
P3 Pd1 P1 166.02(10)
N2 Pd2 P5 172.6(3)
N2 Pd2 P6 96.3(3)
P5 Pd2 P6 83.37(13)
N2 Pd2 P4 98.2(3)
P5 Pd2 P4 83.57(10)
P6 Pd2 P4 162.32(11)
C1 P1 C7 106.2(7)
C1 P1 C13 106.7(6)
C7 P1 C13 109.6(6)
C1 P1 Pd1 111.5(6)
C7 P1 Pd1 115.9(6)
C13 P1 Pd1 106.6(4)
C14 P2 C15 112.1(5)
C14 P2 C31 106.1(5)
C15 P2 C31 106.2(5)
C14 P2 Pd1 109.3(3)
C15 P2 Pd1 109.6(3)
C31 P2 Pd1 113.5(3)
C23 P3 C16 108.2(5)
C23 P3 C17 106.5(5)
C16 P3 C17 108.0(5)
C23 P3 Pd1 118.5(4)
C16 P3 Pd1 106.6(4)
C17 P3 Pd1 108.8(4)
C49 P4 C37 104.1(5)
C49 P4 C43 106.0(5)
C37 P4 C43 109.8(5)
C49 P4 Pd2 107.9(4)
C37 P4 Pd2 107.4(4)
C43 P4 Pd2 120.5(4)
C51 P5 C33 107.5(5)
C51 P5 C50 110.7(5)
C33 P5 C50 108.3(5)
C51 P5 Pd2 111.6(4)
C33 P5 Pd2 107.1(3)
C50 P5 Pd2 111.4(3)
C53 P6 C52 111.7(6)
C53 P6 C59 109.0(8)
C52 P6 C59 104.2(8)
C53 P6 Pd2 106.1(5)
C52 P6 Pd2 107.7(5)
C59 P6 Pd2 118.2(5)
C29 N1 Pd1 177.4(10)
C65 N2 Pd2 164.5(10)
C6 C1 C6' 89.5(14)
C6 C1 C2 99.4(12)
C6' C1 C2 124.0(15)
C6 C1 P1 128.1(13)
C6' C1 P1 109.2(12)
C2 C1 P1 107.7(9)
C3 C2 C1 109.4(17)
C4 C3 C2 128(4)
C4 C3 C4' 64(2)
C2 C3 C4' 114(2)
C3 C4 C5 109(3)
C4 C5 C6 103.9(19)
C1 C6 C5 120.2(16)
C3 C4' C5' 128(2)
C6' C5' C4' 103(2)
C1 C6' C5' 107.1(18)
C8' C7 C12 77.8(19)
C8' C7 C8 107(2)
C12 C7 C8 126.6(17)
C8' C7 P1 125(2)
C12 C7 P1 109.4(12)
C8 C7 P1 109.5(10)
C8' C7 C12' 108(2)
C12 C7 C12' 37.4(12)
C8 C7 C12' 96.3(14)
P1 C7 C12' 107.2(11)
C7 C8 C9 105.7(15)
C8 C9 C10 108.4(17)
C7 C8' C9' 120(3)
C10 C9' C8' 104(3)
C11 C10 C11' 70(2)
C11 C10 C9' 50.1(18)
C11' C10 C9' 118(3)
C11 C10 C9 118(2)
C11' C10 C9 128(2)
C9' C10 C9 77(2)
C10 C11 C12 102.3(17)
C7 C12 C11 107.7(15)
C10 C11' C12' 111(2)
C11' C12' C7 109.9(19)
C14 C13 P1 111.8(7)
C14 C13 H13A 109.3
P1 C13 H13A 109.3
C14 C13 H13B 109.3
P1 C13 H13B 109.3
H13A C13 H13B 107.9
C13 C14 P2 109.1(7)
C13 C14 H14A 109.9
P2 C14 H14A 109.9
C13 C14 H14B 109.9
P2 C14 H14B 109.9
H14A C14 H14B 108.3
C16 C15 P2 107.4(6)
C16 C15 H15A 110.2
P2 C15 H15A 110.2
C16 C15 H15B 110.2
P2 C15 H15B 110.2
H15A C15 H15B 108.5
C15 C16 P3 113.4(7)
C15 C16 H16A 108.9
P3 C16 H16A 108.9
C15 C16 H16B 108.9
P3 C16 H16B 108.9
H16A C16 H16B 107.7
C18 C17 C22 113.4(9)
C18 C17 P3 113.4(8)
C22 C17 P3 110.6(7)
C18 C17 H17 106.3
C22 C17 H17 106.3
P3 C17 H17 106.3
C17 C18 C19 109.0(11)
C17 C18 H18A 109.9
C19 C18 H18A 109.9
C17 C18 H18B 109.9
C19 C18 H18B 109.9
H18A C18 H18B 108.3
C20 C19 C18 113.2(11)
C20 C19 H19A 108.9
C18 C19 H19A 108.9
C20 C19 H19B 108.9
C18 C19 H19B 108.9
H19A C19 H19B 107.7
C19 C20 C21 112.0(10)
C19 C20 H20A 109.2
C21 C20 H20A 109.2
C19 C20 H20B 109.2
C21 C20 H20B 109.2
H20A C20 H20B 107.9
C20 C21 C22 110.0(12)
C20 C21 H21A 109.7
C22 C21 H21A 109.7
C20 C21 H21B 109.7
C22 C21 H21B 109.7
H21A C21 H21B 108.2
C17 C22 C21 109.1(9)
C17 C22 H22A 109.9
C21 C22 H22A 109.9
C17 C22 H22B 109.9
C21 C22 H22B 109.9
H22A C22 H22B 108.3
C28 C23 C24 110.0(9)
C28 C23 P3 113.8(8)
C24 C23 P3 112.9(8)
C28 C23 H23 106.6
C24 C23 H23 106.6
P3 C23 H23 106.6
C25 C24 C23 110.3(10)
C25 C24 H24A 109.6
C23 C24 H24A 109.6
C25 C24 H24B 109.6
C23 C24 H24B 109.6
H24A C24 H24B 108.1
C26 C25 C24 112.9(12)
C26 C25 H25A 109.0
C24 C25 H25A 109.0
C26 C25 H25B 109.0
C24 C25 H25B 109.0
H25A C25 H25B 107.8
C25 C26 C27 110.9(11)
C25 C26 H26A 109.5
C27 C26 H26A 109.5
C25 C26 H26B 109.5
C27 C26 H26B 109.5
H26A C26 H26B 108.0
C26 C27 C28 108.5(11)
C26 C27 H27A 110.0
C28 C27 H27A 110.0
C26 C27 H27B 110.0
C28 C27 H27B 110.0
H27A C27 H27B 108.4
C23 C28 C27 111.5(11)
C23 C28 H28A 109.3
C27 C28 H28A 109.3
C23 C28 H28B 109.3
C27 C28 H28B 109.3
H28A C28 H28B 108.0
N1 C29 C30 176.9(14)
C29 C30 H30A 109.5
C29 C30 H30B 109.5
H30A C30 H30B 109.5
C29 C30 H30C 109.5
H30A C30 H30C 109.5
H30B C30 H30C 109.5
C32 C31 C36 119.9(9)
C32 C31 P2 120.2(7)
C36 C31 P2 119.8(7)
C33 C32 C31 121.3(8)
C33 C32 H32 119.4
C31 C32 H32 119.4
C32 C33 C34 118.0(9)
C32 C33 P5 122.7(7)
C34 C33 P5 119.3(7)
C35 C34 C33 120.8(9)
C35 C34 H34 119.6
C33 C34 H34 119.6
C36 C35 C34 120.0(9)
C36 C35 H35 120.0
C34 C35 H35 120.0
C35 C36 C31 119.9(9)
C35 C36 H36 120.1
C31 C36 H36 120.1
C38 C37 C42 112.5(11)
C38 C37 P4 114.6(9)
C42 C37 P4 112.4(8)
C38 C37 H37 105.5
C42 C37 H37 105.5
P4 C37 H37 105.5
C37 C38 C39 109.9(14)
C37 C38 H38A 109.7
C39 C38 H38A 109.7
C37 C38 H38B 109.7
C39 C38 H38B 109.7
H38A C38 H38B 108.2
C40 C39 C38 111.0(14)
C40 C39 H39A 109.4
C38 C39 H39A 109.4
C40 C39 H39B 109.4
C38 C39 H39B 109.4
H39A C39 H39B 108.0
C41 C40 C39 112.4(17)
C41 C40 H40A 109.1
C39 C40 H40A 109.1
C41 C40 H40B 109.1
C39 C40 H40B 109.1
H40A C40 H40B 107.9
C40 C41 C42 110(2)
C40 C41 H41A 109.6
C42 C41 H41A 109.6
C40 C41 H41B 109.6
C42 C41 H41B 109.6
H41A C41 H41B 108.1
C41 C42 C37 111.4(13)
C41 C42 H42A 109.3
C37 C42 H42A 109.3
C41 C42 H42B 109.4
C37 C42 H42B 109.4
H42A C42 H42B 108.0
C48 C43 C44 109.9(10)
C48 C43 P4 113.8(8)
C44 C43 P4 109.0(8)
C48 C43 H43 108.0
C44 C43 H43 108.0
P4 C43 H43 108.0
C43 C44 C45 107.2(12)
C43 C44 H44A 110.3
C45 C44 H44A 110.3
C43 C44 H44B 110.3
C45 C44 H44B 110.3
H44A C44 H44B 108.5
C46 C45 C44 110.3(11)
C46 C45 H45A 109.6
C44 C45 H45A 109.6
C46 C45 H45B 109.6
C44 C45 H45B 109.6
H45A C45 H45B 108.1
C47 C46 C45 108.0(13)
C47 C46 H46A 110.1
C45 C46 H46A 110.1
C47 C46 H46B 110.1
C45 C46 H46B 110.1
H46A C46 H46B 108.4
C46 C47 C48 112.5(12)
C46 C47 H47A 109.1
C48 C47 H47A 109.1
C46 C47 H47B 109.1
C48 C47 H47B 109.1
H47A C47 H47B 107.8
C43 C48 C47 110.3(12)
C43 C48 H48A 109.6
C47 C48 H48A 109.6
C43 C48 H48B 109.6
C47 C48 H48B 109.6
H48A C48 H48B 108.1
C50 C49 P4 111.1(7)
C50 C49 H49A 109.4
P4 C49 H49A 109.4
C50 C49 H49B 109.4
P4 C49 H49B 109.4
H49A C49 H49B 108.0
C49 C50 P5 108.5(7)
C49 C50 H50A 110.0
P5 C50 H50A 110.0
C49 C50 H50B 110.0
P5 C50 H50B 110.0
H50A C50 H50B 108.4
C52 C51 P5 105.7(8)
C52 C51 H51A 110.6
P5 C51 H51A 110.6
C52 C51 H51B 110.6
P5 C51 H51B 110.6
H51A C51 H51B 108.7
C51 C52 P6 112.6(9)
C51 C52 H52A 109.1
P6 C52 H52A 109.1
C51 C52 H52B 109.1
P6 C52 H52B 109.1
H52A C52 H52B 107.8
C54 C53 C58 106.9(13)
C54 C53 P6 110.0(10)
C58 C53 P6 117.3(14)
C54 C53 H53 107.4
C58 C53 H53 107.4
P6 C53 H53 107.4
C55' C54 C53 108(2)
C55' C54 C55 0(3)
C53 C54 C55 108.3(19)
C55' C54 H54A 110.1
C53 C54 H54A 110.0
C55 C54 H54A 110.0
C55' C54 H54B 109.9
C53 C54 H54B 110.0
C55 C54 H54B 110.0
H54A C54 H54B 108.4
C56 C55 C54 114(4)
C56 C55 H55A 108.9
C54 C55 H55A 108.9
C56 C55 H55B 108.9
C54 C55 H55B 108.9
H55A C55 H55B 107.7
C55 C56 C57 109(2)
C55 C56 H56A 109.9
C57 C56 H56A 109.9
C55 C56 H56B 109.9
C57 C56 H56B 109.9
H56A C56 H56B 108.3
C54 C55' C56' 104(3)
C54 C55' H55C 111.0
C56' C55' H55C 111.0
C54 C55' H55D 111.0
C56' C55' H55D 111.0
H55C C55' H55D 109.0
C57 C56' C55' 109(4)
C57 C56' H56C 109.9
C55' C56' H56C 109.9
C57 C56' H56D 109.9
C55' C56' H56D 109.9
H56C C56' H56D 108.3
C56' C57 C58 105(3)
C56' C57 C56 19(3)
C58 C57 C56 112.9(18)
C56' C57 H57A 97.4
C58 C57 H57A 109.0
C56 C57 H57A 109.0
C56' C57 H57B 127.7
C58 C57 H57B 109.0
C56 C57 H57B 109.0
H57A C57 H57B 107.8
C57 C58 C53 113.4(19)
C57 C58 H58A 108.9
C53 C58 H58A 108.9
C57 C58 H58B 108.9
C53 C58 H58B 108.9
H58A C58 H58B 107.7
C60 C59 C64 108.1(16)
C60 C59 P6 114.5(15)
C64 C59 P6 111.5(11)
C60 C59 H59 107.5
C64 C59 H59 107.5
P6 C59 H59 107.5
C59 C60 C61 122(3)
C59 C60 H60A 106.7
C61 C60 H60A 106.7
C59 C60 H60B 106.7
C61 C60 H60B 106.7
H60A C60 H60B 106.6
C62 C61 C60 98(2)
C62 C61 H61A 112.1
C60 C61 H61A 112.1
C62 C61 H61B 112.1
C60 C61 H61B 112.1
H61A C61 H61B 109.8
C61 C62 C63 125(2)
C61 C62 H62A 106.0
C63 C62 H62A 106.0
C61 C62 H62B 106.0
C63 C62 H62B 106.0
H62A C62 H62B 106.3
C64 C63 C62 102.9(16)
C64 C63 H63A 111.2
C62 C63 H63A 111.2
C64 C63 H63B 111.2
C62 C63 H63B 111.2
H63A C63 H63B 109.1
C63 C64 C59 112.7(18)
C63 C64 H64A 109.1
C59 C64 H64A 109.1
C63 C64 H64B 109.1
C59 C64 H64B 109.1
H64A C64 H64B 107.8
N2 C65 C66 178.7(14)
C65 C66 H66A 109.5
C65 C66 H66B 109.5
H66A C66 H66B 109.5
C65 C66 H66C 109.5
H66A C66 H66C 109.5
H66B C66 H66C 109.5
F3 B1 F1 115(3)
F3 B1 F4 108.8(18)
F1 B1 F4 115(2)
F3 B1 F2 109.4(18)
F1 B1 F2 103.6(16)
F4 B1 F2 105(2)
F6 B2 F7 113.8(14)
F6 B2 F5 101.7(17)
F7 B2 F5 115.3(17)
F6 B2 F8 116.8(16)
F7 B2 F8 107.9(15)
F5 B2 F8 100.8(13)
F11 B3 F12 95.3(17)
F11 B3 F10 109.8(11)
F12 B3 F10 104.3(14)
F11 B3 F9 115.3(12)
F12 B3 F9 108.5(13)
F10 B3 F9 120.1(11)
F15 B4 F16 134(3)
F15 B4 F13 115(3)
F16 B4 F13 107(5)
F15 B4 F14 88(3)
F16 B4 F14 77(4)
F13 B4 F14 90(4)
Cl1 C1S Cl2 110.4(13)
Cl1 C1S H1S1 109.6
Cl2 C1S H1S1 109.6
Cl1 C1S H1S2 109.6
Cl2 C1S H1S2 109.6
H1S1 C1S H1S2 108.1

loop_
_geom_bond_atom_site_label_1
_geom_bond_atom_site_label_2
_geom_bond_distance
Pd1 N1 2.070(9)
Pd1 P2 2.211(3)
Pd1 P3 2.326(3)
Pd1 P1 2.342(3)
Pd2 N2 2.059(10)
Pd2 P5 2.204(3)
Pd2 P6 2.332(3)
Pd2 P4 2.337(3)
P1 C1 1.820(13)
P1 C7 1.835(13)
P1 C13 1.868(10)
P2 C14 1.811(11)
P2 C15 1.814(10)
P2 C31 1.820(10)
P3 C23 1.807(11)
P3 C16 1.831(9)
P3 C17 1.854(10)
P4 C49 1.821(10)
P4 C37 1.833(10)
P4 C43 1.834(11)
P5 C51 1.798(11)
P5 C33 1.803(9)
P5 C50 1.813(10)
P6 C53 1.831(14)
P6 C52 1.837(18)
P6 C59 1.861(14)
N1 C29 1.132(12)
N2 C65 1.118(14)
C1 C6 1.41(2)
C1 C6' 1.44(3)
C1 C2 1.58(2)
C2 C3 1.53(2)
C3 C4 1.15(3)
C3 C4' 1.55(3)
C4 C5 1.52(3)
C5 C6 1.55(2)
C4' C5' 1.65(4)
C5' C6' 1.64(4)
C7 C8' 1.24(4)
C7 C12 1.39(2)
C7 C8 1.49(2)
C7 C12' 1.98(3)
C8 C9 1.58(3)
C9 C10 1.64(3)
C8' C9' 1.74(5)
C9' C10 1.62(5)
C10 C11 1.39(3)
C10 C11' 1.40(4)
C11 C12 1.86(3)
C11' C12' 1.56(4)
C13 C14 1.499(15)
C13 H13A 0.9900
C13 H13B 0.9900
C14 H14A 0.9900
C14 H14B 0.9900
C15 C16 1.501(13)
C15 H15A 0.9900
C15 H15B 0.9900
C16 H16A 0.9900
C16 H16B 0.9900
C17 C18 1.516(16)
C17 C22 1.531(15)
C17 H17 1.0000
C18 C19 1.544(17)
C18 H18A 0.9900
C18 H18B 0.9900
C19 C20 1.454(17)
C19 H19A 0.9900
C19 H19B 0.9900
C20 C21 1.536(19)
C20 H20A 0.9900
C20 H20B 0.9900
C21 C22 1.549(15)
C21 H21A 0.9900
C21 H21B 0.9900
C22 H22A 0.9900
C22 H22B 0.9900
C23 C28 1.511(15)
C23 C24 1.546(15)
C23 H23 1.0000
C24 C25 1.522(16)
C24 H24A 0.9900
C24 H24B 0.9900
C25 C26 1.487(18)
C25 H25A 0.9900
C25 H25B 0.9900
C26 C27 1.503(17)
C26 H26A 0.9900
C26 H26B 0.9900
C27 C28 1.546(16)
C27 H27A 0.9900
C27 H27B 0.9900
C28 H28A 0.9900
C28 H28B 0.9900
C29 C30 1.481(15)
C30 H30A 0.9800
C30 H30B 0.9800
C30 H30C 0.9800
C31 C32 1.380(12)
C31 C36 1.393(13)
C32 C33 1.378(13)
C32 H32 0.9500
C33 C34 1.409(13)
C34 C35 1.383(14)
C34 H34 0.9500
C35 C36 1.372(14)
C35 H35 0.9500
C36 H36 0.9500
C37 C38 1.503(17)
C37 C42 1.527(17)
C37 H37 1.0000
C38 C39 1.526(19)
C38 H38A 0.9900
C38 H38B 0.9900
C39 C40 1.51(3)
C39 H39A 0.9900
C39 H39B 0.9900
C40 C41 1.49(4)
C40 H40A 0.9900
C40 H40B 0.9900
C41 C42 1.498(18)
C41 H41A 0.9900
C41 H41B 0.9900
C42 H42A 0.9900
C42 H42B 0.9900
C43 C48 1.505(15)
C43 C44 1.540(15)
C43 H43 1.0000
C44 C45 1.565(17)
C44 H44A 0.9900
C44 H44B 0.9900
C45 C46 1.56(2)
C45 H45A 0.9900
C45 H45B 0.9900
C46 C47 1.446(19)
C46 H46A 0.9900
C46 H46B 0.9900
C47 C48 1.530(17)
C47 H47A 0.9900
C47 H47B 0.9900
C48 H48A 0.9900
C48 H48B 0.9900
C49 C50 1.499(15)
C49 H49A 0.9900
C49 H49B 0.9900
C50 H50A 0.9900
C50 H50B 0.9900
C51 C52 1.554(18)
C51 H51A 0.9900
C51 H51B 0.9900
C52 H52A 0.9900
C52 H52B 0.9900
C53 C54 1.472(18)
C53 C58 1.480(19)
C53 H53 1.0000
C54 C55' 1.37(6)
C54 C55 1.67(4)
C54 H54A 0.9900
C54 H54B 0.9900
C55 C56 1.30(5)
C55 H55A 0.9900
C55 H55B 0.9900
C56 C57 1.68(5)
C56 H56A 0.9900
C56 H56B 0.9900
C55' C56' 1.80(6)
C55' H55C 0.9900
C55' H55D 0.9900
C56' C57 1.15(5)
C56' H56C 0.9900
C56' H56D 0.9900
C57 C58 1.44(3)
C57 H57A 0.9900
C57 H57B 0.9900
C58 H58A 0.9900
C58 H58B 0.9900
C59 C60 1.45(3)
C59 C64 1.56(2)
C59 H59 1.0000
C60 C61 1.56(3)
C60 H60A 0.9900
C60 H60B 0.9900
C61 C62 1.47(4)
C61 H61A 0.9900
C61 H61B 0.9900
C62 C63 1.76(4)
C62 H62A 0.9900
C62 H62B 0.9900
C63 C64 1.54(2)
C63 H63A 0.9900
C63 H63B 0.9900
C64 H64A 0.9900
C64 H64B 0.9900
C65 C66 1.455(17)
C66 H66A 0.9800
C66 H66B 0.9800
C66 H66C 0.9800
B1 F3 1.25(2)
B1 F1 1.27(2)
B1 F4 1.31(3)
B1 F2 1.37(2)
B2 F6 1.262(19)
B2 F7 1.280(18)
B2 F5 1.333(19)
B2 F8 1.371(17)
B3 F11 1.240(15)
B3 F12 1.242(15)
B3 F10 1.315(14)
B3 F9 1.320(13)
B4 F15 1.05(5)
B4 F16 1.25(5)
B4 F13 1.41(4)
B4 F14 1.68(6)
C1S Cl1 1.67(2)
C1S Cl2 1.89(3)
C1S H1S1 0.9900
C1S H1S2 0.9900
